data_7029002
loop_
_publ_author_name
'Benhamou, Laure'
'Bastin, St\'ephanie'
'Lugan, No\"el'
'Lavigne, Guy'
'C\'esar, Vincent'

_publ_section_title
;
 Metal-assisted conversion of an N-ylide mesomeric betaine into its
 carbenic tautomer: generation of N-(fluoren-9-yl)imidazol-2-ylidene
 complexes.
;
_journal_issue 11
_journal_name_full 'Dalton transactions (Cambridge, England : 2003)'
_journal_page_first 4474
_journal_page_last 4482
_journal_paper_doi 10.1039/c3dt53089b
_journal_volume 43
_journal_year 2014
_chemical_formula_moiety 'C33 H33 N2 Rh'
_chemical_formula_sum 'C33 H33 N2 Rh'
_chemical_formula_weight 560.52
_chemical_name_systematic
;
 ?
;
_space_group_crystal_system monoclinic
_space_group_IT_number 14
_space_group_name_H-M_alt 'P 1 21/n 1'
_symmetry_Int_Tables_number 14
_symmetry_space_group_name_Hall '-P 2yn'
_symmetry_space_group_name_H-M 'P 1 21/n 1'
_atom_sites_solution_hydrogens geom
_atom_sites_solution_primary direct
_atom_sites_solution_secondary difmap
_audit_creation_date 2013-10-26T13:08:01-00:00
_audit_creation_method 'WinGX routine CIF_UPDATE'
_cell_angle_alpha 90
_cell_angle_beta 103.472(4)
_cell_angle_gamma 90
_cell_formula_units_Z 4
_cell_length_a 17.2079(8)
_cell_length_b 9.2276(9)
_cell_length_c 17.4436(11)
_cell_measurement_reflns_used 9999
_cell_measurement_temperature 173(2)
_cell_measurement_theta_max 36.29
_cell_measurement_theta_min 1.80
_cell_measurement_wavelength 0.71073
_cell_volume 2693.6(3)
_computing_structure_refinement 'SHELXL-97 (Sheldrick, 2008)'
_diffrn_ambient_temperature 173(2)
_diffrn_measured_fraction_theta_full 0.975
_diffrn_measured_fraction_theta_max 0.975
_diffrn_measurement_device_type 'Bruker APEX II'
_diffrn_measurement_method 'phi and omega scans'
_diffrn_radiation_monochromator graphite
_diffrn_radiation_probe x-ray
_diffrn_radiation_source 'Incoatec I\mS Microsource '
_diffrn_radiation_type MoK\a
_diffrn_radiation_wavelength 0.71073
_diffrn_reflns_av_R_equivalents 0.0252
_diffrn_reflns_av_sigmaI/netI 0.0126
_diffrn_reflns_limit_h_max 21
_diffrn_reflns_limit_h_min -19
_diffrn_reflns_limit_k_max 11
_diffrn_reflns_limit_k_min -11
_diffrn_reflns_limit_l_max 21
_diffrn_reflns_limit_l_min -19
_diffrn_reflns_number 63604
_diffrn_reflns_theta_full 26.37
_diffrn_reflns_theta_max 26.37
_diffrn_reflns_theta_min 2.40
_diffrn_standards_decay_% 0
_diffrn_standards_interval_count 0
_diffrn_standards_number 0
_exptl_absorpt_coefficient_mu 0.657
_exptl_absorpt_correction_T_max 0.7464
_exptl_absorpt_correction_T_min 0.7027
_exptl_absorpt_correction_type multi-scan
_exptl_absorpt_process_details
;
'SADABS, Sheldrick, Bruker, 2000'
;
_exptl_crystal_colour colourless
_exptl_crystal_density_diffrn 1.372
_exptl_crystal_density_method 'not measured'
_exptl_crystal_description block
_exptl_crystal_F_000 1160.0
_exptl_crystal_size_max 0.10
_exptl_crystal_size_mid 0.08
_exptl_crystal_size_min 0.05
_refine_diff_density_max 0.587
_refine_diff_density_min -0.478
_refine_diff_density_rms 0.055
_refine_ls_extinction_method none
_refine_ls_goodness_of_fit_ref 1.094
_refine_ls_hydrogen_treatment mixed
_refine_ls_matrix_type full
_refine_ls_number_parameters 344
_refine_ls_number_reflns 5381
_refine_ls_number_restraints 4
_refine_ls_restrained_S_all 1.094
_refine_ls_R_factor_all 0.0278
_refine_ls_R_factor_gt 0.0238
_refine_ls_shift/su_max 0.002
_refine_ls_shift/su_mean 0.000
_refine_ls_structure_factor_coef Fsqd
_refine_ls_weighting_details 'calc w=1/[\s^2^(Fo^2^)+(0.0300P)^2^+1.8063P] where P=(Fo^2^+2Fc^2^)/3'
_refine_ls_weighting_scheme calc
_refine_ls_wR_factor_gt 0.0620
_refine_ls_wR_factor_ref 0.0656
_reflns_number_gt 4921
_reflns_number_total 5381
_reflns_threshold_expression >2\s(I)
_cod_data_source_file c3dt53089b.txt
_cod_data_source_block complex_7
_cod_depositor_comments
;
The following automatic conversions were performed:

'_space_group_crystal_system' value 'Monoclinic' changed to
'monoclinic' according to
/usr/data/users/saulius/automatic-downloads/current/RSC/lib/dictionaries/cif_core.dic
dictionary named 'cif_core.dic' version 2.4.2 from 2011-04-26.

Automatic conversion script
Id: cif_fix_values 2281 2013-09-26 08:29:07Z andrius 
;
_cod_database_code 7029002

loop_
_symmetry_equiv_pos_as_xyz
'x, y, z'
'-x+1/2, y+1/2, -z+1/2'
'-x, -y, -z'
'x-1/2, -y-1/2, z-1/2'

loop_
_atom_site_label
_atom_site_type_symbol
_atom_site_fract_x
_atom_site_fract_y
_atom_site_fract_z
_atom_site_U_iso_or_equiv
_atom_site_adp_type
_atom_site_occupancy
_atom_site_symmetry_multiplicity
_atom_site_calc_flag
_atom_site_refinement_flags
C1 C 0.82327(12) 0.2491(2) 0.61113(11) 0.0277(4) Uani 1 1 d .
C2 C 0.69301(13) 0.2555(2) 0.61303(14) 0.0390(5) Uani 1 1 d .
H2 H 0.6387 0.2763 0.5987 0.047 Uiso 1 1 calc R
C3 C 0.73108(12) 0.1785(3) 0.67645(13) 0.0395(5) Uani 1 1 d .
H3 H 0.7085 0.1368 0.7147 0.047 Uiso 1 1 calc R
C11 C 0.73525(10) 0.3886(2) 0.50366(11) 0.0292(4) Uani 1 1 d .
C12 C 0.72834(12) 0.3246(3) 0.43006(12) 0.0391(5) Uani 1 1 d .
C13 C 0.71462(13) 0.4156(3) 0.36451(12) 0.0466(6) Uani 1 1 d .
H13 H 0.7109 0.3752 0.3149 0.056 Uiso 1 1 calc R
C14 C 0.70637(12) 0.5628(3) 0.37063(14) 0.0470(6) Uani 1 1 d .
C15 C 0.71318(12) 0.6220(3) 0.44484(15) 0.0449(5) Uani 1 1 d .
H15 H 0.7079 0.7217 0.4495 0.054 Uiso 1 1 calc R
C16 C 0.72763(11) 0.5371(2) 0.51267(12) 0.0354(4) Uani 1 1 d .
C17 C 0.73400(19) 0.1627(3) 0.42157(15) 0.0625(7) Uani 1 1 d .
H17A H 0.7843 0.1293 0.4528 0.094 Uiso 1 1 calc R
H17B H 0.7301 0.1388 0.3672 0.094 Uiso 1 1 calc R
H17C H 0.6912 0.1169 0.4392 0.094 Uiso 1 1 calc R
C18 C 0.68923(15) 0.6576(4) 0.29762(17) 0.0705(9) Uani 1 1 d .
H18A H 0.7076 0.6098 0.2562 0.106 Uiso 1 1 calc R
H18B H 0.7165 0.7485 0.3095 0.106 Uiso 1 1 calc R
H18C H 0.6328 0.6745 0.2809 0.106 Uiso 1 1 calc R
C19 C 0.73445(15) 0.6033(3) 0.59277(15) 0.0526(6) Uani 1 1 d .
H19A H 0.6915 0.5691 0.6145 0.079 Uiso 1 1 calc R
H19B H 0.7316 0.7069 0.5881 0.079 Uiso 1 1 calc R
H19C H 0.7846 0.5761 0.6268 0.079 Uiso 1 1 calc R
C21 C 0.88632(11) 0.1307(2) 0.72443(10) 0.0283(4) Uani 1 1 d .
C22 C 0.91108(11) -0.0203(2) 0.73981(11) 0.0288(4) Uani 1 1 d .
C23 C 0.89704(13) -0.1441(2) 0.69285(13) 0.0381(5) Uani 1 1 d .
H23 H 0.8640 -0.1404 0.6425 0.046 Uiso 1 1 calc R
C24 C 0.93337(15) -0.2732(2) 0.72276(16) 0.0466(6) Uani 1 1 d .
H24 H 0.9239 -0.3566 0.6920 0.056 Uiso 1 1 calc R
C25 C 0.98365(14) -0.2803(2) 0.79784(16) 0.0441(6) Uani 1 1 d .
H25 H 1.0073 -0.3680 0.8166 0.053 Uiso 1 1 calc R
C26 C 0.99855(12) -0.1588(2) 0.84446(13) 0.0359(4) Uani 1 1 d .
H26 H 1.0328 -0.1634 0.8943 0.043 Uiso 1 1 calc R
C27 C 0.96177(11) -0.0288(2) 0.81626(11) 0.0290(4) Uani 1 1 d .
C28 C 0.96298(11) 0.1118(2) 0.85370(11) 0.0297(4) Uani 1 1 d .
C29 C 1.00010(14) 0.1613(2) 0.92874(12) 0.0434(5) Uani 1 1 d .
H29 H 1.0352 0.1019 0.9637 0.052 Uiso 1 1 calc R
C30 C 0.98391(18) 0.3001(3) 0.95030(14) 0.0561(7) Uani 1 1 d .
H30 H 1.0079 0.3338 1.0005 0.067 Uiso 1 1 calc R
C31 C 0.93238(17) 0.3900(2) 0.89811(14) 0.0541(7) Uani 1 1 d .
H31 H 0.9211 0.4821 0.9143 0.065 Uiso 1 1 calc R
C32 C 0.89756(14) 0.3446(2) 0.82234(13) 0.0406(5) Uani 1 1 d .
H32 H 0.8643 0.4064 0.7872 0.049 Uiso 1 1 calc R
C33 C 0.91293(12) 0.2057(2) 0.79962(11) 0.0289(4) Uani 1 1 d .
C41 C 1.06350(12) 0.2466(2) 0.71065(13) 0.0385(5) Uani 1 1 d D
C42 C 1.09027(12) 0.4015(2) 0.70545(12) 0.0393(5) Uani 1 1 d .
H42A H 1.1482 0.4049 0.7207 0.047 Uiso 1 1 calc R
H42B H 1.0701 0.4597 0.7429 0.047 Uiso 1 1 calc R
C43 C 1.06225(12) 0.4687(2) 0.62309(12) 0.0360(4) Uani 1 1 d .
H43A H 1.0594 0.5731 0.6283 0.043 Uiso 1 1 calc R
H43B H 1.1014 0.4478 0.5926 0.043 Uiso 1 1 calc R
C44 C 0.98124(11) 0.4125(2) 0.57882(11) 0.0301(4) Uani 1 1 d D
C45 C 0.96986(12) 0.2944(2) 0.52759(11) 0.0331(4) Uani 1 1 d D
C46 C 1.03623(14) 0.2041(2) 0.50940(14) 0.0437(5) Uani 1 1 d .
H46A H 1.0627 0.2593 0.4755 0.052 Uiso 1 1 calc R
H46B H 1.0134 0.1183 0.4807 0.052 Uiso 1 1 calc R
C47 C 1.09805(14) 0.1578(3) 0.58288(15) 0.0484(6) Uani 1 1 d .
H47A H 1.1216 0.0667 0.5722 0.058 Uiso 1 1 calc R
H47B H 1.1403 0.2297 0.5942 0.058 Uiso 1 1 calc R
C48 C 1.06383(12) 0.1396(2) 0.65525(15) 0.0423(5) Uani 1 1 d D
N1 N 0.75078(9) 0.29839(18) 0.57288(9) 0.0290(3) Uani 1 1 d .
N2 N 0.81046(9) 0.17412(18) 0.67299(9) 0.0296(3) Uani 1 1 d .
Rh1 Rh 0.944562(8) 0.231197(16) 0.636958(8) 0.02776(6) Uani 1 1 d .
H41 H 1.0579(15) 0.217(2) 0.7692(6) 0.051(7) Uiso 1 1 d D
H44 H 0.9331(8) 0.4906(17) 0.5716(12) 0.034(5) Uiso 1 1 d D
H45 H 0.9143(7) 0.290(3) 0.4831(10) 0.047(7) Uiso 1 1 d D
H48 H 1.0540(14) 0.0292(9) 0.6718(14) 0.052(7) Uiso 1 1 d D

loop_
_atom_site_aniso_label
_atom_site_aniso_U_11
_atom_site_aniso_U_22
_atom_site_aniso_U_33
_atom_site_aniso_U_23
_atom_site_aniso_U_13
_atom_site_aniso_U_12
C1 0.0231(9) 0.0382(10) 0.0215(9) -0.0003(7) 0.0046(8) -0.0021(7)
C2 0.0242(10) 0.0572(13) 0.0387(12) -0.0010(9) 0.0133(10) -0.0055(9)
C3 0.0278(10) 0.0561(13) 0.0382(11) 0.0018(10) 0.0148(10) -0.0092(9)
C11 0.0162(8) 0.0473(11) 0.0224(9) 0.0003(8) 0.0011(8) 0.0017(7)
C12 0.0281(10) 0.0600(14) 0.0268(10) -0.0050(9) 0.0017(9) 0.0043(9)
C13 0.0292(11) 0.0851(18) 0.0237(10) 0.0012(10) 0.0026(9) 0.0024(11)
C14 0.0175(9) 0.0812(18) 0.0416(13) 0.0203(12) 0.0050(10) 0.0027(10)
C15 0.0248(10) 0.0494(13) 0.0602(15) 0.0105(11) 0.0090(11) 0.0033(9)
C16 0.0198(9) 0.0481(12) 0.0378(11) -0.0024(9) 0.0056(9) 0.0002(8)
C17 0.0757(19) 0.0662(17) 0.0423(14) -0.0198(12) 0.0068(14) 0.0109(14)
C18 0.0353(13) 0.115(3) 0.0618(17) 0.0459(17) 0.0118(13) 0.0086(14)
C19 0.0511(14) 0.0530(14) 0.0538(15) -0.0185(11) 0.0127(12) -0.0046(11)
C21 0.0262(9) 0.0357(10) 0.0225(9) 0.0050(7) 0.0047(8) -0.0060(7)
C22 0.0277(9) 0.0345(10) 0.0282(9) 0.0015(7) 0.0143(8) -0.0065(7)
C23 0.0365(11) 0.0446(12) 0.0371(11) -0.0082(9) 0.0168(10) -0.0091(9)
C24 0.0460(13) 0.0369(11) 0.0661(17) -0.0149(10) 0.0319(13) -0.0076(9)
C25 0.0375(12) 0.0366(11) 0.0655(16) 0.0059(10) 0.0266(12) 0.0057(9)
C26 0.0276(10) 0.0401(11) 0.0428(12) 0.0086(9) 0.0138(9) 0.0011(8)
C27 0.0243(9) 0.0344(10) 0.0307(10) 0.0052(7) 0.0110(8) -0.0048(7)
C28 0.0293(10) 0.0325(10) 0.0273(9) 0.0059(7) 0.0064(8) -0.0070(7)
C29 0.0490(13) 0.0433(12) 0.0311(11) 0.0092(9) -0.0043(10) -0.0116(10)
C30 0.082(2) 0.0438(13) 0.0325(12) -0.0044(10) -0.0063(13) -0.0186(13)
C31 0.0838(19) 0.0303(11) 0.0436(13) -0.0047(9) 0.0054(13) -0.0113(11)
C32 0.0547(14) 0.0280(10) 0.0360(11) 0.0054(8) 0.0044(10) -0.0057(9)
C33 0.0312(10) 0.0303(9) 0.0255(9) 0.0057(7) 0.0069(8) -0.0082(7)
C41 0.0176(9) 0.0592(14) 0.0370(12) 0.0205(10) 0.0024(9) 0.0032(8)
C42 0.0281(10) 0.0546(13) 0.0339(11) 0.0041(9) 0.0044(9) -0.0006(9)
C43 0.0354(11) 0.0368(10) 0.0370(11) 0.0052(8) 0.0112(9) -0.0041(8)
C44 0.0316(10) 0.0330(10) 0.0279(9) 0.0105(7) 0.0111(8) 0.0040(8)
C45 0.0364(11) 0.0384(10) 0.0279(10) 0.0086(8) 0.0142(9) -0.0022(8)
C46 0.0528(14) 0.0374(11) 0.0492(13) 0.0007(9) 0.0286(12) -0.0021(10)
C47 0.0392(12) 0.0432(12) 0.0696(16) 0.0024(11) 0.0264(12) 0.0075(10)
C48 0.0270(10) 0.0408(12) 0.0594(14) 0.0190(10) 0.0105(10) 0.0073(8)
N1 0.0200(8) 0.0428(9) 0.0237(8) -0.0013(6) 0.0041(7) -0.0010(6)
N2 0.0243(8) 0.0412(9) 0.0235(8) 0.0023(7) 0.0060(7) -0.0063(7)
Rh1 0.02001(9) 0.03765(10) 0.02613(9) 0.01115(6) 0.00637(7) 0.00025(5)

loop_
_atom_type_symbol
_atom_type_description
_atom_type_scat_dispersion_real
_atom_type_scat_dispersion_imag
_atom_type_scat_source
C C 0.0033 0.0016 'International Tables Vol C Tables 4.2.6.8 and 6.1.1.4'
H H 0 0 'International Tables Vol C Tables 4.2.6.8 and 6.1.1.4'
N N 0.0061 0.0033 'International Tables Vol C Tables 4.2.6.8 and 6.1.1.4'
Rh Rh -1.1178 0.9187 'International Tables Vol C Tables 4.2.6.8 and 6.1.1.4'

loop_
_geom_angle_atom_site_label_1
_geom_angle_atom_site_label_2
_geom_angle_atom_site_label_3
_geom_angle
N2 C1 N1 105.38(17)
N2 C1 Rh1 97.60(13)
N1 C1 Rh1 156.70(14)
C3 C2 N1 107.05(18)
C3 C2 H2 126.5
N1 C2 H2 126.5
C2 C3 N2 105.99(17)
C2 C3 H3 127.0
N2 C3 H3 127.0
C16 C11 C12 122.20(19)
C16 C11 N1 118.66(17)
C12 C11 N1 119.14(19)
C11 C12 C13 117.5(2)
C11 C12 C17 121.2(2)
C13 C12 C17 121.3(2)
C14 C13 C12 122.2(2)
C14 C13 H13 118.9
C12 C13 H13 118.9
C13 C14 C15 118.4(2)
C13 C14 C18 120.6(3)
C15 C14 C18 121.0(3)
C14 C15 C16 122.1(2)
C14 C15 H15 118.9
C16 C15 H15 118.9
C11 C16 C15 117.5(2)
C11 C16 C19 121.1(2)
C15 C16 C19 121.4(2)
C12 C17 H17A 109.5
C12 C17 H17B 109.5
H17A C17 H17B 109.5
C12 C17 H17C 109.5
H17A C17 H17C 109.5
H17B C17 H17C 109.5
C14 C18 H18A 109.5
C14 C18 H18B 109.5
H18A C18 H18B 109.5
C14 C18 H18C 109.5
H18A C18 H18C 109.5
H18B C18 H18C 109.5
C16 C19 H19A 109.5
C16 C19 H19B 109.5
H19A C19 H19B 109.5
C16 C19 H19C 109.5
H19A C19 H19C 109.5
H19B C19 H19C 109.5
N2 C21 C33 118.14(17)
N2 C21 C22 123.74(16)
C33 C21 C22 105.65(16)
N2 C21 Rh1 86.84(10)
C33 C21 Rh1 108.85(12)
C22 C21 Rh1 111.45(12)
C23 C22 C27 119.51(19)
C23 C22 C21 132.03(19)
C27 C22 C21 108.35(16)
C24 C23 C22 118.8(2)
C24 C23 H23 120.6
C22 C23 H23 120.6
C23 C24 C25 121.3(2)
C23 C24 H24 119.3
C25 C24 H24 119.3
C26 C25 C24 120.5(2)
C26 C25 H25 119.7
C24 C25 H25 119.7
C25 C26 C27 119.2(2)
C25 C26 H26 120.4
C27 C26 H26 120.4
C26 C27 C22 120.70(19)
C26 C27 C28 130.87(19)
C22 C27 C28 108.39(17)
C29 C28 C33 120.03(19)
C29 C28 C27 132.18(19)
C33 C28 C27 107.74(17)
C30 C29 C28 118.8(2)
C30 C29 H29 120.6
C28 C29 H29 120.6
C29 C30 C31 120.9(2)
C29 C30 H30 119.5
C31 C30 H30 119.5
C32 C31 C30 120.9(2)
C32 C31 H31 119.5
C30 C31 H31 119.5
C31 C32 C33 119.0(2)
C31 C32 H32 120.5
C33 C32 H32 120.5
C32 C33 C28 120.18(18)
C32 C33 C21 130.94(18)
C28 C33 C21 108.88(17)
C48 C41 C42 125.65(19)
C48 C41 Rh1 72.16(13)
C42 C41 Rh1 106.69(13)
C48 C41 H41 119.8(13)
C42 C41 H41 112.8(13)
Rh1 C41 H41 105.4(14)
C41 C42 C43 113.86(18)
C41 C42 H42A 108.8
C43 C42 H42A 108.8
C41 C42 H42B 108.8
C43 C42 H42B 108.8
H42A C42 H42B 107.7
C44 C43 C42 112.87(16)
C44 C43 H43A 109.0
C42 C43 H43A 109.0
C44 C43 H43B 109.0
C42 C43 H43B 109.0
H43A C43 H43B 107.8
C45 C44 C43 124.63(17)
C45 C44 Rh1 71.20(11)
C43 C44 Rh1 111.43(12)
C45 C44 H44 117.1(11)
C43 C44 H44 114.7(11)
Rh1 C44 H44 106.0(11)
C44 C45 C46 124.57(19)
C44 C45 Rh1 70.62(11)
C46 C45 Rh1 111.09(14)
C44 C45 H45 117.4(13)
C46 C45 H45 114.3(13)
Rh1 C45 H45 107.4(13)
C45 C46 C47 113.14(18)
C45 C46 H46A 109.0
C47 C46 H46A 109.0
C45 C46 H46B 109.0
C47 C46 H46B 109.0
H46A C46 H46B 107.8
C48 C47 C46 113.55(18)
C48 C47 H47A 108.9
C46 C47 H47A 108.9
C48 C47 H47B 108.9
C46 C47 H47B 108.9
H47A C47 H47B 107.7
C41 C48 C47 124.5(2)
C41 C48 Rh1 70.57(12)
C47 C48 Rh1 111.71(14)
C41 C48 H48 117.3(13)
C47 C48 H48 116.1(13)
Rh1 C48 H48 101.8(13)
C1 N1 C2 109.87(17)
C1 N1 C11 125.41(15)
C2 N1 C11 124.63(17)
C1 N2 C3 111.67(17)
C1 N2 C21 110.20(15)
C3 N2 C21 137.20(16)
C1 Rh1 C44 103.50(7)
C1 Rh1 C45 101.07(7)
C44 Rh1 C45 38.18(8)
C1 Rh1 C41 155.41(8)
C44 Rh1 C41 83.48(8)
C45 Rh1 C41 98.75(8)
C1 Rh1 C48 161.44(8)
C44 Rh1 C48 90.06(8)
C45 Rh1 C48 81.68(8)
C41 Rh1 C48 37.27(9)
C1 Rh1 C21 65.26(7)
C44 Rh1 C21 152.87(7)
C45 Rh1 C21 161.70(7)
C41 Rh1 C21 97.82(8)
C48 Rh1 C21 107.42(8)

loop_
_geom_bond_atom_site_label_1
_geom_bond_atom_site_label_2
_geom_bond_distance
C1 N2 1.342(2)
C1 N1 1.349(2)
C1 Rh1 2.037(2)
C2 C3 1.349(3)
C2 N1 1.400(2)
C2 H2 0.9300
C3 N2 1.382(2)
C3 H3 0.9300
C11 C16 1.389(3)
C11 C12 1.393(3)
C11 N1 1.440(2)
C12 C13 1.394(3)
C12 C17 1.507(4)
C13 C14 1.372(4)
C13 H13 0.9300
C14 C15 1.385(3)
C14 C18 1.516(3)
C15 C16 1.392(3)
C15 H15 0.9300
C16 C19 1.504(3)
C17 H17A 0.9600
C17 H17B 0.9600
C17 H17C 0.9600
C18 H18A 0.9600
C18 H18B 0.9600
C18 H18C 0.9600
C19 H19A 0.9600
C19 H19B 0.9600
C19 H19C 0.9600
C21 N2 1.457(2)
C21 C33 1.459(3)
C21 C22 1.463(3)
C21 Rh1 2.2148(18)
C22 C23 1.394(3)
C22 C27 1.415(3)
C23 C24 1.389(3)
C23 H23 0.9300
C24 C25 1.393(4)
C24 H24 0.9300
C25 C26 1.373(3)
C25 H25 0.9300
C26 C27 1.392(3)
C26 H26 0.9300
C27 C28 1.451(3)
C28 C29 1.393(3)
C28 C33 1.416(3)
C29 C30 1.382(4)
C29 H29 0.9300
C30 C31 1.388(4)
C30 H30 0.9300
C31 C32 1.383(3)
C31 H31 0.9300
C32 C33 1.385(3)
C32 H32 0.9300
C41 C48 1.383(3)
C41 C42 1.511(3)
C41 Rh1 2.153(2)
C41 H41 1.0830(3)
C42 C43 1.536(3)
C42 H42A 0.9700
C42 H42B 0.9700
C43 C44 1.519(3)
C43 H43A 0.9700
C43 H43B 0.9700
C44 C45 1.394(3)
C44 Rh1 2.1271(19)
C44 H44 1.0830(3)
C45 C46 1.506(3)
C45 Rh1 2.1345(19)
C45 H45 1.0830(3)
C46 C47 1.524(4)
C46 H46A 0.9700
C46 H46B 0.9700
C47 C48 1.522(3)
C47 H47A 0.9700
C47 H47B 0.9700
C48 Rh1 2.173(2)
C48 H48 1.0830(5)
